data_2232108
loop_
_publ_author_name
'Asiri, Abdullah M.'
'Al-Youbi, Abdulrahman O.'
'Faidallah, Hassan M.'
'Badahdah, Khadija O.'
'Ng, Seik Weng'

_publ_section_title
;
 4-(4-Chlorophenyl)-8-methyl-2-oxo-1,2,5,6,7,8-hexahydroquinoline-3-carbonitrile
;
_journal_coeditor_code XU5320
_journal_issue 10
_journal_name_full 'Acta Crystallographica Section E'
_journal_page_first o2596
_journal_paper_doi 10.1107/S1600536811036142
_journal_volume 67
_journal_year 2011
_chemical_formula_iupac 'C17 H15 Cl N2 O'
_chemical_formula_moiety 'C17 H15 Cl N2 O'
_chemical_formula_sum 'C17 H15 Cl N2 O'
_chemical_formula_weight 298.76
_chemical_name_systematic
;
4-(4-Chlorophenyl)-8-methyl-2-oxo-1,2,5,6,7,8-hexahydroquinoline-3-carbonitrile
;
_space_group_IT_number 15
_symmetry_cell_setting monoclinic
_symmetry_space_group_name_Hall '-C 2yc'
_symmetry_space_group_name_H-M 'C 1 2/c 1'
_atom_sites_solution_hydrogens geom
_atom_sites_solution_primary direct
_atom_sites_solution_secondary difmap
_audit_creation_method SHELXL-97
_cell_angle_alpha 90.00
_cell_angle_beta 90.229(2)
_cell_angle_gamma 90.00
_cell_formula_units_Z 8
_cell_length_a 18.6304(4)
_cell_length_b 18.7399(4)
_cell_length_c 8.5209(2)
_cell_measurement_reflns_used 4602
_cell_measurement_temperature 100(2)
_cell_measurement_theta_max 74.11
_cell_measurement_theta_min 3.34
_cell_volume 2974.89(11)
_computing_cell_refinement 'CrysAlis PRO (Agilent, 2010)'
_computing_data_collection 'CrysAlis PRO (Agilent, 2010)'
_computing_data_reduction 'CrysAlis PRO (Agilent, 2010)'
_computing_molecular_graphics 'X-Seed (Barbour, 2001)'
_computing_publication_material 'publCIF (Westrip, 2010)'
_computing_structure_refinement 'SHELXL97 (Sheldrick, 2008)'
_computing_structure_solution 'SHELXS97 (Sheldrick, 2008)'
_diffrn_ambient_temperature 100(2)
_diffrn_detector_area_resol_mean 10.4041
_diffrn_measured_fraction_theta_full 0.988
_diffrn_measured_fraction_theta_max 0.988
_diffrn_measurement_device_type 'Agilent SuperNova Dual diffractometer with Atlas detector'
_diffrn_measurement_method '\w scan'
_diffrn_radiation_monochromator Mirror
_diffrn_radiation_source 'SuperNova (Cu) X-ray Source'
_diffrn_radiation_type CuK\a
_diffrn_radiation_wavelength 1.54184
_diffrn_reflns_av_R_equivalents 0.0248
_diffrn_reflns_av_sigmaI/netI 0.0190
_diffrn_reflns_limit_h_max 23
_diffrn_reflns_limit_h_min -22
_diffrn_reflns_limit_k_max 23
_diffrn_reflns_limit_k_min -12
_diffrn_reflns_limit_l_max 10
_diffrn_reflns_limit_l_min -10
_diffrn_reflns_number 10387
_diffrn_reflns_theta_full 74.28
_diffrn_reflns_theta_max 74.28
_diffrn_reflns_theta_min 3.35
_diffrn_standards_decay_% 0
_diffrn_standards_interval_count 0
_diffrn_standards_interval_time 0
_diffrn_standards_number 0
_exptl_absorpt_coefficient_mu 2.266
_exptl_absorpt_correction_T_max 0.9351
_exptl_absorpt_correction_T_min 0.5496
_exptl_absorpt_correction_type multi-scan
_exptl_absorpt_process_details '(CrysAlis PRO; Agilent, 2010)'
_exptl_crystal_colour colorless
_exptl_crystal_density_diffrn 1.334
_exptl_crystal_density_method 'not measured'
_exptl_crystal_description prism
_exptl_crystal_F_000 1248
_exptl_crystal_size_max 0.30
_exptl_crystal_size_mid 0.03
_exptl_crystal_size_min 0.03
_refine_diff_density_max 0.790
_refine_diff_density_min -0.396
_refine_ls_extinction_method none
_refine_ls_goodness_of_fit_ref 1.034
_refine_ls_hydrogen_treatment mixed
_refine_ls_matrix_type full
_refine_ls_number_parameters 194
_refine_ls_number_reflns 3014
_refine_ls_number_restraints 0
_refine_ls_restrained_S_all 1.034
_refine_ls_R_factor_all 0.0703
_refine_ls_R_factor_gt 0.0646
_refine_ls_shift/su_max 0.001
_refine_ls_shift/su_mean 0.001
_refine_ls_structure_factor_coef Fsqd
_refine_ls_weighting_details 'calc w=1/[\s^2^(Fo^2^)+(0.0973P)^2^+6.1309P] where P=(Fo^2^+2Fc^2^)/3'
_refine_ls_weighting_scheme calc
_refine_ls_wR_factor_gt 0.1811
_refine_ls_wR_factor_ref 0.1872
_reflns_number_gt 2682
_reflns_number_total 3014
_reflns_threshold_expression I>2\s(I)
_cod_data_source_file xu5320.cif
_cod_data_source_block I
_cod_original_sg_symbol_H-M 'C 2/c'
_cod_database_code 2232108
_cod_database_fobs_code 2232108

loop_
_symmetry_equiv_pos_as_xyz
'x, y, z'
'-x, y, -z+1/2'
'x+1/2, y+1/2, z'
'-x+1/2, y+1/2, -z+1/2'
'-x, -y, -z'
'x, -y, z-1/2'
'-x+1/2, -y+1/2, -z'
'x+1/2, -y+1/2, z-1/2'

loop_
_atom_site_type_symbol
_atom_site_label
_atom_site_fract_x
_atom_site_fract_y
_atom_site_fract_z
_atom_site_U_iso_or_equiv
_atom_site_adp_type
_atom_site_calc_flag
_atom_site_refinement_flags
_atom_site_occupancy
_atom_site_symmetry_multiplicity
Cl Cl1 0.03066(4) 0.40727(4) 1.04897(10) 0.0561(3) Uani d . 1 1
O O1 0.43887(13) 0.55097(12) 0.6145(3) 0.0732(8) Uani d . 1 1
N N1 0.43862(13) 0.43226(13) 0.5593(3) 0.0513(6) Uani d . 1 1
N N2 0.28356(14) 0.58993(14) 0.8353(3) 0.0520(6) Uani d . 1 1
C C1 0.41066(14) 0.36551(15) 0.5654(4) 0.0448(6) Uani d . 1 1
C C2 0.44737(15) 0.31216(15) 0.4544(4) 0.0458(6) Uani d . 1 1
H H2 0.4536 0.3360 0.3503 0.055 Uiso calc R 1 1
C C3 0.52222(16) 0.29166(17) 0.5165(4) 0.0531(7) Uani d . 1 1
H H3A 0.5514 0.3348 0.5291 0.080 Uiso calc R 1 1
H H3B 0.5455 0.2594 0.4418 0.080 Uiso calc R 1 1
H H3C 0.5175 0.2677 0.6182 0.080 Uiso calc R 1 1
C C4 0.39803(15) 0.24814(15) 0.4311(3) 0.0461(6) Uani d . 1 1
H H4A 0.4254 0.2088 0.3818 0.055 Uiso calc R 1 1
H H4B 0.3584 0.2615 0.3590 0.055 Uiso calc R 1 1
C C5 0.36656(18) 0.22215(15) 0.5866(3) 0.0498(7) Uani d . 1 1
H H5A 0.4062 0.2102 0.6598 0.060 Uiso calc R 1 1
H H5B 0.3382 0.1783 0.5679 0.060 Uiso calc R 1 1
C C6 0.31816(16) 0.27916(15) 0.6619(4) 0.0480(7) Uani d . 1 1
H H6A 0.2711 0.2795 0.6074 0.058 Uiso calc R 1 1
H H6B 0.3097 0.2664 0.7731 0.058 Uiso calc R 1 1
C C7 0.35036(15) 0.35264(14) 0.6542(3) 0.0425(6) Uani d . 1 1
C C8 0.31531(15) 0.41183(14) 0.7254(3) 0.0402(6) Uani d . 1 1
C C9 0.34494(15) 0.47924(15) 0.7151(3) 0.0453(6) Uani d . 1 1
C C10 0.41041(17) 0.49152(16) 0.6296(4) 0.0532(7) Uani d . 1 1
C C11 0.31115(15) 0.54044(16) 0.7834(3) 0.0451(6) Uani d . 1 1
C C12 0.24447(15) 0.40529(14) 0.8035(3) 0.0396(6) Uani d . 1 1
C C13 0.23840(17) 0.38018(16) 0.9559(3) 0.0480(7) Uani d . 1 1
H H13 0.2797 0.3628 1.0093 0.058 Uiso calc R 1 1
C C14 0.17279(18) 0.38018(16) 1.0307(3) 0.0512(7) Uani d . 1 1
H H14 0.1688 0.3630 1.1352 0.061 Uiso calc R 1 1
C C15 0.11297(16) 0.40541(14) 0.9520(3) 0.0436(6) Uani d . 1 1
C C16 0.11705(16) 0.43002(17) 0.8006(4) 0.0504(7) Uani d . 1 1
H H16 0.0753 0.4465 0.7474 0.060 Uiso calc R 1 1
C C17 0.18293(16) 0.43036(18) 0.7268(3) 0.0502(7) Uani d . 1 1
H H17 0.1865 0.4479 0.6225 0.060 Uiso calc R 1 1
H H1 0.481(2) 0.439(2) 0.508(5) 0.078(12) Uiso d . 1 1

loop_
_atom_site_aniso_label
_atom_site_aniso_U_11
_atom_site_aniso_U_22
_atom_site_aniso_U_33
_atom_site_aniso_U_12
_atom_site_aniso_U_13
_atom_site_aniso_U_23
Cl1 0.0605(5) 0.0437(4) 0.0642(5) -0.0013(3) 0.0181(4) 0.0010(3)
O1 0.0666(14) 0.0474(13) 0.106(2) -0.0271(11) 0.0384(14) -0.0337(13)
N1 0.0412(13) 0.0416(13) 0.0711(17) -0.0104(10) 0.0060(12) -0.0181(12)
N2 0.0544(14) 0.0540(15) 0.0478(13) -0.0066(11) 0.0023(11) -0.0180(11)
C1 0.0362(13) 0.0401(14) 0.0580(16) -0.0042(11) -0.0058(11) -0.0078(12)
C2 0.0416(14) 0.0358(13) 0.0599(17) -0.0031(11) 0.0022(12) 0.0042(12)
C3 0.0464(16) 0.0499(17) 0.0631(18) -0.0040(13) 0.0025(13) 0.0048(14)
C4 0.0467(14) 0.0404(14) 0.0510(16) -0.0046(12) 0.0032(12) -0.0013(12)
C5 0.0692(19) 0.0329(13) 0.0472(15) -0.0062(12) 0.0010(13) 0.0046(11)
C6 0.0484(15) 0.0383(14) 0.0573(16) -0.0057(11) -0.0037(12) 0.0050(12)
C7 0.0445(14) 0.0358(13) 0.0472(14) -0.0024(11) -0.0113(11) -0.0001(11)
C8 0.0444(14) 0.0418(14) 0.0342(12) -0.0054(11) -0.0083(10) -0.0001(10)
C9 0.0460(14) 0.0415(14) 0.0484(15) -0.0097(11) 0.0036(11) -0.0107(11)
C10 0.0494(15) 0.0440(16) 0.0662(19) -0.0134(12) 0.0103(14) -0.0193(14)
C11 0.0469(14) 0.0465(15) 0.0420(13) -0.0132(12) 0.0047(11) -0.0088(12)
C12 0.0454(14) 0.0373(13) 0.0361(12) -0.0066(10) -0.0032(10) -0.0020(10)
C13 0.0568(16) 0.0489(16) 0.0383(14) 0.0081(13) -0.0004(12) 0.0069(12)
C14 0.0665(18) 0.0461(16) 0.0411(14) 0.0045(14) 0.0054(13) 0.0093(12)
C15 0.0534(16) 0.0318(13) 0.0457(14) -0.0067(11) 0.0066(12) -0.0018(10)
C16 0.0467(15) 0.0563(17) 0.0480(15) -0.0107(13) -0.0080(12) 0.0046(13)
C17 0.0463(15) 0.0670(19) 0.0374(13) -0.0133(14) -0.0068(11) 0.0082(13)

loop_
_atom_type_symbol
_atom_type_description
_atom_type_scat_dispersion_real
_atom_type_scat_dispersion_imag
_atom_type_scat_source
C C 0.0181 0.0091 'International Tables Vol C Tables 4.2.6.8 and 6.1.1.4'
H H 0.0000 0.0000 'International Tables Vol C Tables 4.2.6.8 and 6.1.1.4'
N N 0.0311 0.0180 'International Tables Vol C Tables 4.2.6.8 and 6.1.1.4'
O O 0.0492 0.0322 'International Tables Vol C Tables 4.2.6.8 and 6.1.1.4'
Cl Cl 0.3639 0.7018 'International Tables Vol C Tables 4.2.6.8 and 6.1.1.4'

loop_
_geom_angle_atom_site_label_1
_geom_angle_atom_site_label_2
_geom_angle_atom_site_label_3
_geom_angle
C1 N1 C10 125.7(3)
C1 N1 H1 118(3)
C10 N1 H1 116(3)
N1 C1 C7 119.8(3)
N1 C1 C2 113.8(2)
C7 C1 C2 126.1(2)
C4 C2 C1 108.8(2)
C4 C2 C3 113.2(2)
C1 C2 C3 110.8(2)
C4 C2 H2 108.0
C1 C2 H2 108.0
C3 C2 H2 108.0
C2 C3 H3A 109.5
C2 C3 H3B 109.5
H3A C3 H3B 109.5
C2 C3 H3C 109.5
H3A C3 H3C 109.5
H3B C3 H3C 109.5
C2 C4 C5 111.7(2)
C2 C4 H4A 109.3
C5 C4 H4A 109.3
C2 C4 H4B 109.3
C5 C4 H4B 109.3
H4A C4 H4B 107.9
C4 C5 C6 111.5(2)
C4 C5 H5A 109.3
C6 C5 H5A 109.3
C4 C5 H5B 109.3
C6 C5 H5B 109.3
H5A C5 H5B 108.0
C7 C6 C5 112.5(2)
C7 C6 H6A 109.1
C5 C6 H6A 109.1
C7 C6 H6B 109.1
C5 C6 H6B 109.1
H6A C6 H6B 107.8
C1 C7 C8 118.3(2)
C1 C7 C6 120.7(3)
C8 C7 C6 120.7(3)
C9 C8 C7 120.1(3)
C9 C8 C12 117.4(2)
C7 C8 C12 122.4(2)
C8 C9 C11 122.0(3)
C8 C9 C10 121.1(3)
C11 C9 C10 116.8(2)
O1 C10 N1 121.2(3)
O1 C10 C9 124.0(3)
N1 C10 C9 114.8(2)
N2 C11 C9 178.6(3)
C13 C12 C17 118.8(3)
C13 C12 C8 121.6(2)
C17 C12 C8 119.4(2)
C14 C13 C12 120.5(3)
C14 C13 H13 119.7
C12 C13 H13 119.7
C13 C14 C15 119.3(3)
C13 C14 H14 120.3
C15 C14 H14 120.3
C16 C15 C14 121.6(3)
C16 C15 Cl1 119.4(2)
C14 C15 Cl1 119.0(2)
C15 C16 C17 118.8(3)
C15 C16 H16 120.6
C17 C16 H16 120.6
C16 C17 C12 120.9(3)
C16 C17 H17 119.5
C12 C17 H17 119.5

loop_
_geom_bond_atom_site_label_1
_geom_bond_atom_site_label_2
_geom_bond_distance
Cl1 C15 1.745(3)
O1 C10 1.241(4)
N1 C1 1.356(4)
N1 C10 1.368(4)
N1 H1 0.91(4)
N2 C11 1.150(4)
C1 C7 1.378(4)
C1 C2 1.539(4)
C2 C4 1.524(4)
C2 C3 1.538(4)
C2 H2 1.0000
C3 H3A 0.9800
C3 H3B 0.9800
C3 H3C 0.9800
C4 C5 1.531(4)
C4 H4A 0.9900
C4 H4B 0.9900
C5 C6 1.540(4)
C5 H5A 0.9900
C5 H5B 0.9900
C6 C7 1.503(4)
C6 H6A 0.9900
C6 H6B 0.9900
C7 C8 1.424(4)
C8 C9 1.382(4)
C8 C12 1.486(4)
C9 C11 1.433(4)
C9 C10 1.442(4)
C12 C13 1.386(4)
C12 C17 1.399(4)
C13 C14 1.381(4)
C13 H13 0.9500
C14 C15 1.382(4)
C14 H14 0.9500
C15 C16 1.373(4)
C16 C17 1.381(4)
C16 H16 0.9500
C17 H17 0.9500

loop_
_geom_hbond_atom_site_label_D
_geom_hbond_atom_site_label_H
_geom_hbond_atom_site_label_A
_geom_hbond_site_symmetry_A
_geom_hbond_distance_DH
_geom_hbond_distance_HA
_geom_hbond_distance_DA
_geom_hbond_angle_DHA
_geom_hbond_publ_flag
N1 H1 O1 5_666 0.91(4) 1.84(4) 2.744(3) 174(4) yes

loop_
_geom_torsion_atom_site_label_1
_geom_torsion_atom_site_label_2
_geom_torsion_atom_site_label_3
_geom_torsion_atom_site_label_4
_geom_torsion
C10 N1 C1 C7 -3.1(5)
C10 N1 C1 C2 171.0(3)
N1 C1 C2 C4 -161.8(3)
C7 C1 C2 C4 11.8(4)
N1 C1 C2 C3 73.2(3)
C7 C1 C2 C3 -113.2(3)
C1 C2 C4 C5 -45.4(3)
C3 C2 C4 C5 78.3(3)
C2 C4 C5 C6 63.7(3)
C4 C5 C6 C7 -43.5(3)
N1 C1 C7 C8 5.8(4)
C2 C1 C7 C8 -167.5(3)
N1 C1 C7 C6 179.6(3)
C2 C1 C7 C6 6.3(4)
C5 C6 C7 C1 9.8(4)
C5 C6 C7 C8 -176.5(2)
C1 C7 C8 C9 -5.1(4)
C6 C7 C8 C9 -178.9(3)
C1 C7 C8 C12 170.9(2)
C6 C7 C8 C12 -2.9(4)
C7 C8 C9 C11 179.3(3)
C12 C8 C9 C11 3.1(4)
C7 C8 C9 C10 1.6(4)
C12 C8 C9 C10 -174.6(3)
C1 N1 C10 O1 -178.3(3)
C1 N1 C10 C9 -0.6(5)
C8 C9 C10 O1 178.9(3)
C11 C9 C10 O1 1.0(5)
C8 C9 C10 N1 1.3(4)
C11 C9 C10 N1 -176.6(3)
C9 C8 C12 C13 -102.5(3)
C7 C8 C12 C13 81.5(3)
C9 C8 C12 C17 72.3(3)
C7 C8 C12 C17 -103.8(3)
C17 C12 C13 C14 -0.2(4)
C8 C12 C13 C14 174.5(3)
C12 C13 C14 C15 0.1(5)
C13 C14 C15 C16 0.5(4)
C13 C14 C15 Cl1 -178.4(2)
C14 C15 C16 C17 -1.0(4)
Cl1 C15 C16 C17 178.0(2)
C15 C16 C17 C12 0.8(5)
C13 C12 C17 C16 -0.2(4)
C8 C12 C17 C16 -175.1(3)
